data_2214559
loop_
_publ_author_name
'Yip Foo Win'
'Siang-Guan Teoh'
'Shea-Lin Ng'
'Hoong-Kun Fun'
'Syahida Ahmad'

_publ_section_title
;
 <i>catena</i>-Poly[[triphenyltin(IV)]-\m-2,4-dinitrobenzoato]
;
_journal_coeditor_code BT2448
_journal_issue 8
_journal_name_full 'Acta Crystallographica Section E'
_journal_page_first m2220
_journal_page_last m2221
_journal_paper_doi 10.1107/S1600536807035556
_journal_volume 63
_journal_year 2007
_chemical_formula_iupac '[Sn (C25 H18 N2 O6)]'
_chemical_formula_moiety 'C25 H18 N2 O6 Sn'
_chemical_formula_sum 'C25 H18 N2 O6 Sn'
_chemical_formula_weight 561.10
_chemical_name_systematic
;
catena-Poly[[triphenyltin(IV)]-\m-2,4-dinitrobenzoato]
;
_space_group_IT_number 14
_symmetry_cell_setting monoclinic
_symmetry_space_group_name_Hall '-P 2ybc'
_symmetry_space_group_name_H-M 'P 1 21/c 1'
_atom_sites_solution_hydrogens geom
_atom_sites_solution_primary direct
_atom_sites_solution_secondary difmap
_audit_creation_method SHELXL-97
_cell_angle_alpha 90.00
_cell_angle_beta 97.3170(10)
_cell_angle_gamma 90.00
_cell_formula_units_Z 4
_cell_length_a 6.58350(10)
_cell_length_b 11.8399(2)
_cell_length_c 29.0173(4)
_cell_measurement_reflns_used 5968
_cell_measurement_temperature 100.00(10)
_cell_measurement_theta_max 35.55
_cell_measurement_theta_min 1.42
_cell_volume 2243.42(6)
_computing_cell_refinement APEX2
_computing_data_collection 'APEX2 (Bruker, 2005)'
_computing_data_reduction 'SAINT (Bruker, 2005)'
_computing_molecular_graphics SHELXTL
_computing_publication_material
;
SHELXTL and PLATON (Spek, 2003)
;
_computing_structure_refinement SHELXTL
_computing_structure_solution 'SHELXTL (Sheldrick, 1998)'
_diffrn_ambient_temperature 100.00(10)
_diffrn_detector_area_resol_mean 8.33
_diffrn_measured_fraction_theta_full 0.995
_diffrn_measured_fraction_theta_max 0.995
_diffrn_measurement_device_type
;
Bruker SMART APEXII CCD area-detector diffractometer
;
_diffrn_measurement_method '\w scans'
_diffrn_radiation_monochromator graphite
_diffrn_radiation_source 'fine-focus sealed tube'
_diffrn_radiation_type MoK\a
_diffrn_radiation_wavelength 0.71073
_diffrn_reflns_av_R_equivalents 0.0466
_diffrn_reflns_av_sigmaI/netI 0.0482
_diffrn_reflns_limit_h_max 9
_diffrn_reflns_limit_h_min -10
_diffrn_reflns_limit_k_max 18
_diffrn_reflns_limit_k_min -19
_diffrn_reflns_limit_l_max 47
_diffrn_reflns_limit_l_min -47
_diffrn_reflns_number 45670
_diffrn_reflns_theta_full 35.55
_diffrn_reflns_theta_max 35.55
_diffrn_reflns_theta_min 1.42
_diffrn_standards_number 0
_exptl_absorpt_coefficient_mu 1.184
_exptl_absorpt_correction_T_max 0.8867
_exptl_absorpt_correction_T_min 0.8128
_exptl_absorpt_correction_type multi-scan
_exptl_absorpt_process_details 'SADABS (Bruker, 2005)'
_exptl_crystal_colour colourless
_exptl_crystal_density_diffrn 1.661
_exptl_crystal_density_method 'not measured'
_exptl_crystal_description block
_exptl_crystal_F_000 1120
_exptl_crystal_size_max 0.27
_exptl_crystal_size_mid 0.14
_exptl_crystal_size_min 0.10
_refine_diff_density_max 0.766
_refine_diff_density_min -0.867
_refine_ls_extinction_method none
_refine_ls_goodness_of_fit_ref 1.099
_refine_ls_hydrogen_treatment constr
_refine_ls_matrix_type full
_refine_ls_number_parameters 307
_refine_ls_number_reflns 10230
_refine_ls_number_restraints 0
_refine_ls_restrained_S_all 1.099
_refine_ls_R_factor_all 0.0557
_refine_ls_R_factor_gt 0.0378
_refine_ls_shift/su_max <0.001
_refine_ls_shift/su_mean <0.001
_refine_ls_structure_factor_coef Fsqd
_refine_ls_weighting_details 'calc w=1/[\s^2^(Fo^2^)+(0.0546P)^2^+2.2536P] where P=(Fo^2^+2Fc^2^)/3'
_refine_ls_weighting_scheme calc
_refine_ls_wR_factor_gt 0.0914
_refine_ls_wR_factor_ref 0.1197
_reflns_number_gt 8104
_reflns_number_total 10230
_reflns_threshold_expression I>2\s(I)
_cod_data_source_file bt2448.cif
_cod_data_source_block I
_cod_original_sg_symbol_H-M 'P 21/c'
_cod_database_code 2214559
_cod_database_fobs_code 2214559

loop_
_symmetry_equiv_pos_as_xyz
'x, y, z'
'-x, y+1/2, -z+1/2'
'-x, -y, -z'
'x, -y-1/2, z-1/2'

loop_
_atom_site_type_symbol
_atom_site_label
_atom_site_fract_x
_atom_site_fract_y
_atom_site_fract_z
_atom_site_U_iso_or_equiv
_atom_site_adp_type
_atom_site_calc_flag
_atom_site_refinement_flags
_atom_site_occupancy
Sn Sn1 0.87124(2) 0.294273(13) 0.087817(5) 0.01171(5) Uani d . 1
O O1 0.5266(3) 0.29990(15) 0.07927(7) 0.0159(3) Uani d . 1
O O2 0.2108(3) 0.31893(15) 0.09542(7) 0.0163(3) Uani d . 1
O O3 0.2851(3) 0.11530(17) 0.03396(6) 0.0215(4) Uani d . 1
O O4 0.3619(4) -0.06212(18) 0.04299(7) 0.0272(4) Uani d . 1
O O5 0.5299(4) -0.1099(2) 0.25504(9) 0.0421(6) Uani d . 1
O O6 0.3845(4) -0.21551(18) 0.19930(9) 0.0334(5) Uani d . 1
N N1 0.3405(3) 0.03299(19) 0.05774(7) 0.0160(4) Uani d . 1
N N2 0.4504(4) -0.1246(2) 0.21479(9) 0.0243(5) Uani d . 1
C C1 0.8850(4) 0.1206(2) 0.10719(8) 0.0140(4) Uani d . 1
C C2 0.9165(4) 0.0846(2) 0.15348(8) 0.0147(4) Uani d . 1
H H2A 0.9314 0.1375 0.1773 0.018 Uiso calc R 1
C C3 0.9257(4) -0.0307(2) 0.16399(9) 0.0182(4) Uani d . 1
H H3A 0.9486 -0.0540 0.1948 0.022 Uiso calc R 1
C C4 0.9008(4) -0.1108(2) 0.12863(10) 0.0205(5) Uani d . 1
H H4A 0.9063 -0.1874 0.1358 0.025 Uiso calc R 1
C C5 0.8678(4) -0.0763(2) 0.08267(9) 0.0185(5) Uani d . 1
H H5A 0.8503 -0.1297 0.0590 0.022 Uiso calc R 1
C C6 0.8607(4) 0.0389(2) 0.07174(9) 0.0164(4) Uani d . 1
H H6A 0.8397 0.0616 0.0408 0.020 Uiso calc R 1
C C7 0.8551(4) 0.3266(2) 0.01530(8) 0.0161(4) Uani d . 1
C C8 0.6708(4) 0.3126(2) -0.01376(9) 0.0200(5) Uani d . 1
H H8A 0.5534 0.2914 -0.0012 0.024 Uiso calc R 1
C C9 0.6616(5) 0.3300(3) -0.06136(10) 0.0280(6) Uani d . 1
H H9A 0.5379 0.3210 -0.0804 0.034 Uiso calc R 1
C C10 0.8351(6) 0.3608(3) -0.08061(10) 0.0302(7) Uani d . 1
H H10A 0.8285 0.3725 -0.1125 0.036 Uiso calc R 1
C C11 1.0176(5) 0.3741(3) -0.05225(10) 0.0279(6) Uani d . 1
H H11A 1.1344 0.3947 -0.0651 0.034 Uiso calc R 1
C C12 1.0296(4) 0.3571(2) -0.00454(10) 0.0206(5) Uani d . 1
H H12A 1.1541 0.3661 0.0142 0.025 Uiso calc R 1
C C13 0.8637(3) 0.4209(2) 0.14002(8) 0.0142(4) Uani d . 1
C C14 1.0354(4) 0.4420(2) 0.17288(9) 0.0216(5) Uani d . 1
H H14A 1.1514 0.3970 0.1734 0.026 Uiso calc R 1
C C15 1.0334(5) 0.5301(3) 0.20481(10) 0.0262(6) Uani d . 1
H H15A 1.1481 0.5430 0.2264 0.031 Uiso calc R 1
C C16 0.8629(5) 0.5983(3) 0.20472(10) 0.0258(6) Uani d . 1
H H16A 0.8633 0.6578 0.2257 0.031 Uiso calc R 1
C C17 0.6903(5) 0.5767(3) 0.17276(10) 0.0250(5) Uani d . 1
H H17A 0.5739 0.6213 0.1728 0.030 Uiso calc R 1
C C18 0.6912(4) 0.4891(2) 0.14096(9) 0.0189(5) Uani d . 1
H H18A 0.5749 0.4757 0.1199 0.023 Uiso calc R 1
C C19 0.3747(3) 0.2646(2) 0.09720(8) 0.0126(4) Uani d . 1
C C20 0.3959(3) 0.1593(2) 0.12628(8) 0.0135(4) Uani d . 1
C C21 0.4358(4) 0.1730(2) 0.17424(9) 0.0159(4) Uani d . 1
H H21A 0.4489 0.2454 0.1867 0.019 Uiso calc R 1
C C22 0.4562(4) 0.0801(2) 0.20357(8) 0.0180(5) Uani d . 1
H H22A 0.4843 0.0891 0.2356 0.022 Uiso calc R 1
C C23 0.4338(4) -0.0263(2) 0.18396(9) 0.0172(4) Uani d . 1
C C24 0.3965(4) -0.0443(2) 0.13664(9) 0.0161(4) Uani d . 1
H H24A 0.3840 -0.1168 0.1242 0.019 Uiso calc R 1
C C25 0.3789(3) 0.0502(2) 0.10870(8) 0.0131(4) Uani d . 1

loop_
_atom_site_aniso_label
_atom_site_aniso_U_11
_atom_site_aniso_U_22
_atom_site_aniso_U_33
_atom_site_aniso_U_12
_atom_site_aniso_U_13
_atom_site_aniso_U_23
Sn1 0.00987(7) 0.01279(7) 0.01270(7) 0.00097(5) 0.00238(5) 0.00141(5)
O1 0.0082(7) 0.0209(8) 0.0193(8) 0.0007(6) 0.0048(6) 0.0025(7)
O2 0.0104(7) 0.0169(8) 0.0226(9) 0.0018(6) 0.0059(6) -0.0001(7)
O3 0.0290(10) 0.0208(9) 0.0139(8) 0.0013(8) 0.0001(7) 0.0011(7)
O4 0.0394(12) 0.0199(9) 0.0217(10) 0.0019(9) 0.0019(8) -0.0077(8)
O5 0.0514(16) 0.0440(15) 0.0275(12) -0.0072(12) -0.0085(11) 0.0198(11)
O6 0.0495(15) 0.0187(10) 0.0337(12) 0.0065(10) 0.0122(11) 0.0075(9)
N1 0.0125(8) 0.0193(10) 0.0165(9) 0.0006(7) 0.0035(7) -0.0025(7)
N2 0.0239(11) 0.0236(11) 0.0262(12) 0.0059(9) 0.0065(9) 0.0105(9)
C1 0.0140(9) 0.0137(9) 0.0141(10) 0.0017(8) 0.0013(7) 0.0000(8)
C2 0.0148(10) 0.0161(10) 0.0131(9) 0.0010(8) 0.0013(7) 0.0001(8)
C3 0.0176(10) 0.0193(11) 0.0178(11) 0.0022(9) 0.0029(8) 0.0058(9)
C4 0.0228(12) 0.0127(10) 0.0260(13) 0.0013(9) 0.0033(10) 0.0040(9)
C5 0.0188(11) 0.0164(11) 0.0210(12) -0.0010(9) 0.0054(9) -0.0034(9)
C6 0.0177(10) 0.0178(11) 0.0140(10) 0.0000(8) 0.0024(8) -0.0005(8)
C7 0.0223(11) 0.0144(10) 0.0125(9) 0.0016(9) 0.0053(8) 0.0016(8)
C8 0.0195(11) 0.0228(12) 0.0176(11) 0.0028(9) 0.0017(9) 0.0014(9)
C9 0.0388(17) 0.0268(14) 0.0169(12) 0.0035(13) -0.0024(11) 0.0021(10)
C10 0.055(2) 0.0230(13) 0.0135(11) 0.0108(13) 0.0079(12) 0.0050(10)
C11 0.0412(17) 0.0230(13) 0.0232(13) 0.0080(12) 0.0178(12) 0.0075(10)
C12 0.0255(12) 0.0177(11) 0.0202(12) 0.0017(10) 0.0086(9) 0.0045(9)
C13 0.0115(9) 0.0162(10) 0.0156(10) 0.0004(8) 0.0050(7) 0.0020(8)
C14 0.0221(12) 0.0254(13) 0.0170(11) 0.0004(10) 0.0015(9) -0.0049(9)
C15 0.0318(15) 0.0299(14) 0.0166(11) -0.0044(12) 0.0021(10) -0.0060(10)
C16 0.0315(15) 0.0254(14) 0.0218(13) -0.0005(11) 0.0084(11) -0.0063(10)
C17 0.0306(14) 0.0220(13) 0.0236(13) 0.0078(11) 0.0076(11) -0.0014(10)
C18 0.0223(12) 0.0175(11) 0.0176(11) 0.0041(9) 0.0049(9) -0.0010(9)
C19 0.0104(9) 0.0134(9) 0.0137(9) -0.0013(7) 0.0004(7) -0.0010(7)
C20 0.0111(9) 0.0160(10) 0.0132(9) 0.0007(8) 0.0007(7) -0.0003(8)
C21 0.0144(10) 0.0176(10) 0.0155(10) 0.0006(8) 0.0010(8) -0.0021(8)
C22 0.0157(10) 0.0271(12) 0.0112(9) 0.0029(9) 0.0013(8) 0.0016(9)
C23 0.0139(10) 0.0191(11) 0.0189(11) 0.0039(8) 0.0037(8) 0.0049(9)
C24 0.0138(9) 0.0167(10) 0.0183(10) 0.0020(8) 0.0037(8) 0.0014(8)
C25 0.0105(9) 0.0161(10) 0.0132(9) 0.0004(7) 0.0030(7) -0.0010(8)

loop_
_atom_type_symbol
_atom_type_description
_atom_type_scat_dispersion_real
_atom_type_scat_dispersion_imag
_atom_type_scat_source
C C 0.0033 0.0016 'International Tables Vol C Tables 4.2.6.8 and 6.1.1.4'
H H 0.0000 0.0000 'International Tables Vol C Tables 4.2.6.8 and 6.1.1.4'
N N 0.0061 0.0033 'International Tables Vol C Tables 4.2.6.8 and 6.1.1.4'
O O 0.0106 0.0060 'International Tables Vol C Tables 4.2.6.8 and 6.1.1.4'
Sn Sn -0.6537 1.4246 'International Tables Vol C Tables 4.2.6.8 and 6.1.1.4'

loop_
_geom_angle_atom_site_label_1
_geom_angle_atom_site_label_2
_geom_angle_atom_site_label_3
_geom_angle_site_symmetry_1
_geom_angle_site_symmetry_3
_geom_angle
_geom_angle_publ_flag
C7 Sn1 C1 . . 115.46(9) y
C7 Sn1 C13 . . 124.90(9) y
C1 Sn1 C13 . . 119.61(9) y
C7 Sn1 O2 . 1_655 89.85(9) y
C1 Sn1 O2 . 1_655 95.25(8) y
C13 Sn1 O2 . 1_655 87.22(8) y
C7 Sn1 O1 . . 87.89(9) y
C1 Sn1 O1 . . 93.78(8) y
C13 Sn1 O1 . . 86.75(8) y
O2 Sn1 O1 1_655 . 170.79(7) y
C19 O1 Sn1 . . 142.06(16) ?
C19 O2 Sn1 . 1_455 141.46(17) ?
O4 N1 O3 . . 125.3(2) ?
O4 N1 C25 . . 117.7(2) ?
O3 N1 C25 . . 117.0(2) ?
O6 N2 O5 . . 124.1(3) ?
O6 N2 C23 . . 118.6(2) ?
O5 N2 C23 . . 117.3(3) ?
C2 C1 C6 . . 118.8(2) ?
C2 C1 Sn1 . . 122.94(18) ?
C6 C1 Sn1 . . 118.29(17) ?
C3 C2 C1 . . 120.3(2) ?
C3 C2 H2A . . 119.9 ?
C1 C2 H2A . . 119.9 ?
C4 C3 C2 . . 120.5(2) ?
C4 C3 H3A . . 119.8 ?
C2 C3 H3A . . 119.8 ?
C5 C4 C3 . . 119.8(2) ?
C5 C4 H4A . . 120.1 ?
C3 C4 H4A . . 120.1 ?
C4 C5 C6 . . 120.2(2) ?
C4 C5 H5A . . 119.9 ?
C6 C5 H5A . . 119.9 ?
C5 C6 C1 . . 120.5(2) ?
C5 C6 H6A . . 119.8 ?
C1 C6 H6A . . 119.8 ?
C12 C7 C8 . . 118.6(2) ?
C12 C7 Sn1 . . 120.95(19) ?
C8 C7 Sn1 . . 120.4(2) ?
C9 C8 C7 . . 120.5(3) ?
C9 C8 H8A . . 119.8 ?
C7 C8 H8A . . 119.8 ?
C10 C9 C8 . . 120.5(3) ?
C10 C9 H9A . . 119.8 ?
C8 C9 H9A . . 119.8 ?
C11 C10 C9 . . 119.4(3) ?
C11 C10 H10A . . 120.3 ?
C9 C10 H10A . . 120.3 ?
C10 C11 C12 . . 120.9(3) ?
C10 C11 H11A . . 119.6 ?
C12 C11 H11A . . 119.6 ?
C11 C12 C7 . . 120.1(3) ?
C11 C12 H12A . . 119.9 ?
C7 C12 H12A . . 119.9 ?
C18 C13 C14 . . 118.0(2) ?
C18 C13 Sn1 . . 120.80(18) ?
C14 C13 Sn1 . . 121.12(18) ?
C15 C14 C13 . . 120.6(3) ?
C15 C14 H14A . . 119.7 ?
C13 C14 H14A . . 119.7 ?
C16 C15 C14 . . 120.8(3) ?
C16 C15 H15A . . 119.6 ?
C14 C15 H15A . . 119.6 ?
C15 C16 C17 . . 119.1(3) ?
C15 C16 H16A . . 120.4 ?
C17 C16 H16A . . 120.4 ?
C18 C17 C16 . . 120.4(3) ?
C18 C17 H17A . . 119.8 ?
C16 C17 H17A . . 119.8 ?
C17 C18 C13 . . 121.2(3) ?
C17 C18 H18A . . 119.4 ?
C13 C18 H18A . . 119.4 ?
O2 C19 O1 . . 122.6(2) ?
O2 C19 C20 . . 117.9(2) ?
O1 C19 C20 . . 119.1(2) ?
C25 C20 C21 . . 118.2(2) ?
C25 C20 C19 . . 124.6(2) ?
C21 C20 C19 . . 117.2(2) ?
C22 C21 C20 . . 120.8(2) ?
C22 C21 H21A . . 119.6 ?
C20 C21 H21A . . 119.6 ?
C23 C22 C21 . . 118.2(2) ?
C23 C22 H22A . . 120.9 ?
C21 C22 H22A . . 120.9 ?
C24 C23 C22 . . 123.1(2) ?
C24 C23 N2 . . 118.4(2) ?
C22 C23 N2 . . 118.5(2) ?
C25 C24 C23 . . 116.8(2) ?
C25 C24 H24A . . 121.6 ?
C23 C24 H24A . . 121.6 ?
C24 C25 C20 . . 122.9(2) ?
C24 C25 N1 . . 117.8(2) ?
C20 C25 N1 . . 119.4(2) ?

loop_
_geom_bond_atom_site_label_1
_geom_bond_atom_site_label_2
_geom_bond_site_symmetry_2
_geom_bond_distance
_geom_bond_publ_flag
Sn1 C7 . 2.128(2) y
Sn1 C1 . 2.130(2) y
Sn1 C13 . 2.136(2) y
Sn1 O2 1_655 2.2370(18) y
Sn1 O1 . 2.2517(17) y
O1 C19 . 1.257(3) ?
O2 C19 . 1.252(3) ?
O2 Sn1 1_455 2.2370(18) ?
O3 N1 . 1.223(3) ?
O4 N1 . 1.219(3) ?
O5 N2 . 1.230(3) ?
O6 N2 . 1.224(3) ?
N1 C25 . 1.482(3) ?
N2 C23 . 1.463(3) ?
C1 C2 . 1.400(3) ?
C1 C6 . 1.406(3) ?
C2 C3 . 1.398(4) ?
C2 H2A . 0.9300 ?
C3 C4 . 1.392(4) ?
C3 H3A . 0.9300 ?
C4 C5 . 1.385(4) ?
C4 H4A . 0.9300 ?
C5 C6 . 1.400(4) ?
C5 H5A . 0.9300 ?
C6 H6A . 0.9300 ?
C7 C12 . 1.396(4) ?
C7 C8 . 1.397(4) ?
C8 C9 . 1.390(4) ?
C8 H8A . 0.9300 ?
C9 C10 . 1.383(5) ?
C9 H9A . 0.9300 ?
C10 C11 . 1.376(5) ?
C10 H10A . 0.9300 ?
C11 C12 . 1.391(4) ?
C11 H11A . 0.9300 ?
C12 H12A . 0.9300 ?
C13 C18 . 1.397(3) ?
C13 C14 . 1.405(3) ?
C14 C15 . 1.396(4) ?
C14 H14A . 0.9300 ?
C15 C16 . 1.383(4) ?
C15 H15A . 0.9300 ?
C16 C17 . 1.396(4) ?
C16 H16A . 0.9300 ?
C17 C18 . 1.388(4) ?
C17 H17A . 0.9300 ?
C18 H18A . 0.9300 ?
C19 C20 . 1.502(3) ?
C20 C25 . 1.388(3) ?
C20 C21 . 1.392(3) ?
C21 C22 . 1.387(4) ?
C21 H21A . 0.9300 ?
C22 C23 . 1.382(4) ?
C22 H22A . 0.9300 ?
C23 C24 . 1.380(4) ?
C24 C25 . 1.378(3) ?
C24 H24A . 0.9300 ?

loop_
_geom_hbond_atom_site_label_D
_geom_hbond_atom_site_label_H
_geom_hbond_atom_site_label_A
_geom_hbond_site_symmetry_A
_geom_hbond_distance_DH
_geom_hbond_distance_HA
_geom_hbond_distance_DA
_geom_hbond_angle_DHA
_geom_hbond_publ_flag
C8 H8A O1 1_555 0.93 2.37 2.977(3) 123 y
C18 H18A O1 1_555 0.93 2.39 2.984(3) 121 y
C12 H12A O2 1_655 0.93 2.40 3.026(3) 124 y
C14 H14A O2 1_655 0.93 2.52 3.028(3) 115 y
C17 H17A O6 1_565 0.93 2.47 3.331(4) 153 y
C21 H21A O5 2_655 0.93 2.40 3.279(3) 158 y

loop_
_geom_torsion_atom_site_label_1
_geom_torsion_atom_site_label_2
_geom_torsion_atom_site_label_3
_geom_torsion_atom_site_label_4
_geom_torsion_site_symmetry_1
_geom_torsion
C7 Sn1 O1 C19 . 154.9(3)
C1 Sn1 O1 C19 . 39.5(3)
C13 Sn1 O1 C19 . -80.0(3)
C7 Sn1 C1 C2 . 173.48(19)
C13 Sn1 C1 C2 . -8.6(2)
O2 Sn1 C1 C2 1_655 81.1(2)
O1 Sn1 C1 C2 . -97.1(2)
C7 Sn1 C1 C6 . -6.7(2)
C13 Sn1 C1 C6 . 171.17(17)
O2 Sn1 C1 C6 1_655 -99.04(19)
O1 Sn1 C1 C6 . 82.76(19)
C6 C1 C2 C3 . 0.7(4)
Sn1 C1 C2 C3 . -179.48(18)
C1 C2 C3 C4 . -0.9(4)
C2 C3 C4 C5 . 0.4(4)
C3 C4 C5 C6 . 0.4(4)
C4 C5 C6 C1 . -0.6(4)
C2 C1 C6 C5 . 0.0(4)
Sn1 C1 C6 C5 . -179.79(19)
C1 Sn1 C7 C12 . -99.5(2)
C13 Sn1 C7 C12 . 82.8(2)
O2 Sn1 C7 C12 1_655 -3.7(2)
O1 Sn1 C7 C12 . 167.3(2)
C1 Sn1 C7 C8 . 77.5(2)
C13 Sn1 C7 C8 . -100.2(2)
O2 Sn1 C7 C8 1_655 173.3(2)
O1 Sn1 C7 C8 . -15.7(2)
C12 C7 C8 C9 . -0.8(4)
Sn1 C7 C8 C9 . -177.8(2)
C7 C8 C9 C10 . 0.4(4)
C8 C9 C10 C11 . 0.0(5)
C9 C10 C11 C12 . -0.1(5)
C10 C11 C12 C7 . -0.3(4)
C8 C7 C12 C11 . 0.7(4)
Sn1 C7 C12 C11 . 177.7(2)
C7 Sn1 C13 C18 . 63.3(2)
C1 Sn1 C13 C18 . -114.3(2)
O2 Sn1 C13 C18 1_655 151.2(2)
O1 Sn1 C13 C18 . -21.8(2)
C7 Sn1 C13 C14 . -113.3(2)
C1 Sn1 C13 C14 . 69.1(2)
O2 Sn1 C13 C14 1_655 -25.4(2)
O1 Sn1 C13 C14 . 161.6(2)
C18 C13 C14 C15 . -1.1(4)
Sn1 C13 C14 C15 . 175.6(2)
C13 C14 C15 C16 . -0.1(5)
C14 C15 C16 C17 . 1.2(5)
C15 C16 C17 C18 . -1.1(5)
C16 C17 C18 C13 . -0.1(4)
C14 C13 C18 C17 . 1.2(4)
Sn1 C13 C18 C17 . -175.5(2)
Sn1 O2 C19 O1 1_455 143.0(2)
Sn1 O2 C19 C20 1_455 -43.6(4)
Sn1 O1 C19 O2 . 149.4(2)
Sn1 O1 C19 C20 . -23.9(4)
O2 C19 C20 C25 . 103.4(3)
O1 C19 C20 C25 . -83.0(3)
O2 C19 C20 C21 . -76.7(3)
O1 C19 C20 C21 . 96.9(3)
C25 C20 C21 C22 . -0.5(4)
C19 C20 C21 C22 . 179.6(2)
C20 C21 C22 C23 . -0.7(4)
C21 C22 C23 C24 . 1.5(4)
C21 C22 C23 N2 . -178.6(2)
O6 N2 C23 C24 . -17.0(4)
O5 N2 C23 C24 . 163.3(3)
O6 N2 C23 C22 . 163.1(3)
O5 N2 C23 C22 . -16.7(4)
C22 C23 C24 C25 . -1.0(4)
N2 C23 C24 C25 . 179.1(2)
C23 C24 C25 C20 . -0.3(4)
C23 C24 C25 N1 . 179.5(2)
C21 C20 C25 C24 . 1.0(4)
C19 C20 C25 C24 . -179.1(2)
C21 C20 C25 N1 . -178.8(2)
C19 C20 C25 N1 . 1.1(3)
O4 N1 C25 C24 . -12.5(3)
O3 N1 C25 C24 . 165.9(2)
O4 N1 C25 C20 . 167.4(2)
O3 N1 C25 C20 . -14.2(3)
